data_4061932
loop_
_publ_author_name
'Aneetha, Halikhedkar'
'Jim\'enez-Tenorio, Manuel'
'Puerta, M. Carmen'
'Valerga, Pedro'
'Mereiter, Kurt'

_publ_section_title
;
Structure and Dynamics of Half-Sandwich Ruthenium(IV) Alkynyl Hydrido Complexes
;
_journal_issue 10
_journal_name_full Organometallics
_journal_page_first 2001
_journal_page_last 2013
_journal_paper_doi 10.1021/om020940n
_journal_volume 22
_journal_year 2003
_chemical_formula_moiety 'C39 H61 O P2 Ru 1+, C32 H12 B F24 1-, C4 H10 O'
_chemical_formula_sum 'C75 H83 B F24 O2 P2 Ru'
_chemical_formula_weight 1646.23
_chemical_name_common
;
[(Cp*)Ru(H)(P(Me)(iPr)2)2(=C=C-C(OH)Ph2)][B(Ph(CF3)2)4].EtOEt
;
_space_group_IT_number 2
_symmetry_cell_setting triclinic
_symmetry_space_group_name_Hall '-P 1'
_symmetry_space_group_name_H-M 'P -1'
_cell_angle_alpha 71.25(1)
_cell_angle_beta 79.88(1)
_cell_angle_gamma 89.36(1)
_cell_formula_units_Z 2
_cell_length_a 12.986(3)
_cell_length_b 14.483(3)
_cell_length_c 22.235(5)
_cell_measurement_temperature 223(2)
_cell_volume 3893.7(15)
_diffrn_ambient_temperature 223(2)
_exptl_crystal_density_diffrn 1.404
_cod_depositor_comments
;
The following automatic conversions were performed:
'_symmetry_cell_setting' value 'Triclinic' changed to 'triclinic'
according to '/home/saulius/struct/CIF-dictionaries/cif_core.dic'
dictionary named 'cif_core.dic' version 2.4.1 from 2010-06-29.

Automatic conversion script
Id: cif_fix_enum 1527 2010-12-29 10:47:43Z saulius 
;
_cod_database_code 4061932

loop_
_symmetry_equiv_pos_as_xyz
'x, y, z'
'-x, -y, -z'

loop_
_atom_site_label
_atom_site_type_symbol
_atom_site_fract_x
_atom_site_fract_y
_atom_site_fract_z
_atom_site_U_iso_or_equiv
_atom_site_adp_type
_atom_site_occupancy
_atom_site_symmetry_multiplicity
_atom_site_calc_flag
_atom_site_refinement_flags
_atom_site_disorder_assembly
_atom_site_disorder_group
Ru Ru 0.640163(15) 0.577688(14) 0.218998(9) 0.03210(7) Uani 1 1 d . . .
H1RU H 0.695(2) 0.559(2) 0.1586(15) 0.063(9) Uiso 1 1 d . . .
P1 P 0.77582(5) 0.47135(5) 0.24665(3) 0.03662(15) Uani 1 1 d . . .
P2 P 0.72387(6) 0.73040(5) 0.15105(3) 0.04610(18) Uani 1 1 d . . .
C1 C 0.50189(19) 0.5246(2) 0.18589(14) 0.0430(6) Uani 1 1 d . . .
C2 C 0.4742(2) 0.6142(2) 0.19531(14) 0.0462(6) Uani 1 1 d . . .
C3 C 0.47558(19) 0.6049(2) 0.26091(14) 0.0436(6) Uani 1 1 d . . .
C4 C 0.49958(18) 0.50655(19) 0.29320(13) 0.0386(6) Uani 1 1 d . . .
C5 C 0.51321(18) 0.45692(19) 0.24660(14) 0.0412(6) Uani 1 1 d . . .
C6 C 0.4945(3) 0.4974(3) 0.12665(17) 0.0672(9) Uani 1 1 d . . .
H6A H 0.4239 0.4776 0.1283 0.101 Uiso 1 1 d R . .
H6B H 0.5161 0.5529 0.0891 0.101 Uiso 1 1 d R . .
H6C H 0.5391 0.4450 0.1248 0.101 Uiso 1 1 d R . .
C7 C 0.4263(3) 0.6946(3) 0.14800(19) 0.0728(10) Uani 1 1 d . . .
H7A H 0.3527 0.6806 0.1546 0.109 Uiso 1 1 d R . .
H7B H 0.4383 0.7550 0.1550 0.109 Uiso 1 1 d R . .
H7C H 0.4573 0.6995 0.1047 0.109 Uiso 1 1 d R . .
C8 C 0.4385(3) 0.6769(2) 0.29475(18) 0.0669(9) Uani 1 1 d . . .
H8A H 0.3640 0.6703 0.3068 0.100 Uiso 1 1 d R . .
H8B H 0.4690 0.6650 0.3325 0.100 Uiso 1 1 d R . .
H8C H 0.4587 0.7416 0.2662 0.100 Uiso 1 1 d R . .
C9 C 0.4900(2) 0.4628(2) 0.36465(14) 0.0547(7) Uani 1 1 d . . .
H9A H 0.4197 0.4378 0.3831 0.082 Uiso 1 1 d R . .
H9B H 0.5369 0.4110 0.3746 0.082 Uiso 1 1 d R . .
H9C H 0.5069 0.5119 0.3820 0.082 Uiso 1 1 d R . .
C10 C 0.5125(2) 0.3491(2) 0.25957(19) 0.0606(9) Uani 1 1 d . . .
H10A H 0.4418 0.3233 0.2701 0.091 Uiso 1 1 d R . .
H10B H 0.5479 0.3357 0.2221 0.091 Uiso 1 1 d R . .
H10C H 0.5474 0.3194 0.2950 0.091 Uiso 1 1 d R . .
C11 C 0.9051(2) 0.5334(2) 0.21941(15) 0.0519(7) Uani 1 1 d . . .
H11A H 0.9579 0.4866 0.2320 0.078 Uiso 1 1 calc R . .
H11B H 0.9085 0.5840 0.2390 0.078 Uiso 1 1 calc R . .
H11C H 0.9178 0.5625 0.1728 0.078 Uiso 1 1 calc R . .
C12 C 0.7918(2) 0.3691(2) 0.21272(14) 0.0470(7) Uani 1 1 d . . .
H12 H 0.7321 0.3216 0.2357 0.056 Uiso 1 1 calc R . .
C13 C 0.8921(2) 0.3145(3) 0.22587(18) 0.0643(9) Uani 1 1 d . . .
H13A H 0.8970 0.2617 0.2076 0.097 Uiso 1 1 calc R . .
H13B H 0.8899 0.2879 0.2721 0.097 Uiso 1 1 calc R . .
H13C H 0.9527 0.3594 0.2062 0.097 Uiso 1 1 calc R . .
C14 C 0.7873(3) 0.3985(3) 0.14091(16) 0.0626(8) Uani 1 1 d . . .
H14A H 0.7958 0.3415 0.1269 0.094 Uiso 1 1 calc R . .
H14B H 0.8432 0.4469 0.1165 0.094 Uiso 1 1 calc R . .
H14C H 0.7203 0.4257 0.1336 0.094 Uiso 1 1 calc R . .
C15 C 0.7661(2) 0.4113(2) 0.33606(13) 0.0441(6) Uani 1 1 d . . .
H15 H 0.7169 0.4502 0.3563 0.053 Uiso 1 1 calc R . .
C16 C 0.7178(2) 0.3073(2) 0.36267(16) 0.0572(8) Uani 1 1 d . . .
H16A H 0.7152 0.2823 0.4090 0.086 Uiso 1 1 calc R . .
H16B H 0.7601 0.2661 0.3423 0.086 Uiso 1 1 calc R . .
H16C H 0.6474 0.3073 0.3536 0.086 Uiso 1 1 calc R . .
C17 C 0.8677(2) 0.4152(2) 0.36118(16) 0.0594(8) Uani 1 1 d . . .
H17A H 0.8555 0.3831 0.4076 0.089 Uiso 1 1 calc R . .
H17B H 0.8908 0.4827 0.3513 0.089 Uiso 1 1 calc R . .
H17C H 0.9211 0.3822 0.3406 0.089 Uiso 1 1 calc R . .
C18 C 0.8451(3) 0.7721(2) 0.16725(15) 0.0615(9) Uani 1 1 d . . .
H18A H 0.8688 0.8350 0.1354 0.092 Uiso 1 1 calc R . .
H18B H 0.8983 0.7252 0.1649 0.092 Uiso 1 1 calc R . .
H18C H 0.8326 0.7783 0.2101 0.092 Uiso 1 1 calc R . .
C19 C 0.7651(3) 0.7453(2) 0.06369(14) 0.0620(9) Uani 1 1 d . . .
H19 H 0.7923 0.8137 0.0420 0.074 Uiso 1 1 calc R . .
C20 C 0.6753(3) 0.7307(3) 0.03193(16) 0.0785(11) Uani 1 1 d . . .
H20A H 0.7013 0.7397 -0.0133 0.118 Uiso 1 1 calc R . .
H20B H 0.6230 0.7779 0.0356 0.118 Uiso 1 1 calc R . .
H20C H 0.6440 0.6652 0.0532 0.118 Uiso 1 1 calc R . .
C21 C 0.8540(3) 0.6810(3) 0.05067(16) 0.0762(10) Uani 1 1 d . . .
H21A H 0.8722 0.6920 0.0046 0.114 Uiso 1 1 calc R . .
H21B H 0.8319 0.6129 0.0729 0.114 Uiso 1 1 calc R . .
H21C H 0.9145 0.6969 0.0662 0.114 Uiso 1 1 calc R . .
C22 C 0.6403(3) 0.8353(2) 0.15220(17) 0.0652(9) Uani 1 1 d . . .
H22 H 0.5677 0.8137 0.1534 0.078 Uiso 1 1 calc R . .
C23 C 0.6680(4) 0.9270(3) 0.0928(2) 0.1033(16) Uani 1 1 d . . .
H23A H 0.6206 0.9776 0.0972 0.155 Uiso 1 1 calc R . .
H23B H 0.6616 0.9115 0.0543 0.155 Uiso 1 1 calc R . .
H23C H 0.7394 0.9499 0.0894 0.155 Uiso 1 1 calc R . .
C24 C 0.6395(4) 0.8629(2) 0.21315(19) 0.0788(11) Uani 1 1 d . . .
H24A H 0.5949 0.9174 0.2122 0.118 Uiso 1 1 calc R . .
H24B H 0.7102 0.8814 0.2149 0.118 Uiso 1 1 calc R . .
H24C H 0.6128 0.8075 0.2509 0.118 Uiso 1 1 calc R . .
C25 C 0.69132(19) 0.62367(18) 0.28632(12) 0.0370(5) Uani 1 1 d . . .
C26 C 0.7174(2) 0.6478(2) 0.32863(13) 0.0438(6) Uani 1 1 d . . .
C27 C 0.7496(2) 0.6893(2) 0.37595(13) 0.0478(7) Uani 1 1 d . . .
O1 O 0.66176(19) 0.74072(17) 0.39518(11) 0.0687(6) Uani 1 1 d . . .
H1OH H 0.6676 0.7506 0.4292 0.103 Uiso 1 1 calc R . .
C28 C 0.7732(2) 0.6091(2) 0.43600(13) 0.0487(7) Uani 1 1 d . . .
C29 C 0.7035(3) 0.5283(2) 0.46499(15) 0.0637(9) Uani 1 1 d . . .
H29 H 0.6446 0.5228 0.4469 0.076 Uiso 1 1 calc R . .
C30 C 0.7203(4) 0.4555(3) 0.52063(17) 0.0787(11) Uani 1 1 d . . .
H30 H 0.6737 0.4005 0.5393 0.094 Uiso 1 1 calc R . .
C31 C 0.8046(4) 0.4639(3) 0.54826(17) 0.0801(12) Uani 1 1 d . . .
H31 H 0.8156 0.4149 0.5859 0.096 Uiso 1 1 calc R . .
C32 C 0.8722(3) 0.5434(3) 0.52095(17) 0.0767(11) Uani 1 1 d . . .
H32 H 0.9299 0.5491 0.5400 0.092 Uiso 1 1 calc R . .
C33 C 0.8568(3) 0.6162(3) 0.46517(15) 0.0614(8) Uani 1 1 d . . .
H33 H 0.9039 0.6709 0.4471 0.074 Uiso 1 1 calc R . .
C34 C 0.8444(3) 0.7594(2) 0.33893(14) 0.0557(8) Uani 1 1 d . . .
C35 C 0.9379(3) 0.7227(3) 0.31757(15) 0.0633(9) Uani 1 1 d . . .
H35 H 0.9447 0.6549 0.3290 0.076 Uiso 1 1 calc R . .
C36 C 1.0216(3) 0.7855(4) 0.27943(18) 0.0865(13) Uani 1 1 d . . .
H36 H 1.0846 0.7607 0.2646 0.104 Uiso 1 1 calc R . .
C37 C 1.0106(5) 0.8856(4) 0.2635(2) 0.1048(19) Uani 1 1 d . . .
H37 H 1.0668 0.9288 0.2379 0.126 Uiso 1 1 calc R . .
C38 C 0.9190(5) 0.9215(3) 0.2846(2) 0.1022(17) Uani 1 1 d . . .
H38 H 0.9125 0.9894 0.2731 0.123 Uiso 1 1 calc R . .
C39 C 0.8355(4) 0.8593(2) 0.32270(17) 0.0746(11) Uani 1 1 d . . .
H39 H 0.7729 0.8849 0.3375 0.090 Uiso 1 1 calc R . .
B B 0.2402(2) 0.1638(2) 0.21174(14) 0.0347(6) Uani 1 1 d . . .
C40 C 0.21640(17) 0.27952(18) 0.19902(12) 0.0344(5) Uani 1 1 d . . .
C41 C 0.20308(19) 0.34386(18) 0.13917(12) 0.0373(5) Uani 1 1 d . . .
H41 H 0.2045 0.3194 0.1047 0.045 Uiso 1 1 calc R . .
C42 C 0.1877(2) 0.44273(19) 0.12842(13) 0.0431(6) Uani 1 1 d . A .
C43 C 0.1858(2) 0.4818(2) 0.17750(14) 0.0447(6) Uani 1 1 d . . .
H43 H 0.1748 0.5484 0.1706 0.054 Uiso 1 1 calc R . .
C44 C 0.20041(19) 0.4205(2) 0.23737(14) 0.0432(6) Uani 1 1 d . B .
C45 C 0.21564(19) 0.32227(19) 0.24728(13) 0.0383(6) Uani 1 1 d . . .
H45 H 0.2259 0.2825 0.2883 0.046 Uiso 1 1 calc R . .
C46 C 0.1701(3) 0.5059(2) 0.06344(17) 0.0662(9) Uani 1 1 d . . .
C47 C 0.1960(2) 0.4600(3) 0.29180(17) 0.0586(8) Uani 1 1 d . . .
C48 C 0.19404(19) 0.11955(17) 0.16155(12) 0.0346(5) Uani 1 1 d . . .
C49 C 0.09584(19) 0.14323(18) 0.14416(12) 0.0372(6) Uani 1 1 d . . .
H49 H 0.0587 0.1912 0.1578 0.045 Uiso 1 1 calc R . .
C50 C 0.0517(2) 0.09850(19) 0.10759(13) 0.0424(6) Uani 1 1 d . C .
C51 C 0.1024(2) 0.0260(2) 0.08787(14) 0.0471(7) Uani 1 1 d . . .
H51 H 0.0721 -0.0049 0.0635 0.057 Uiso 1 1 calc R . .
C52 C 0.1986(2) -0.0001(2) 0.10482(14) 0.0463(6) Uani 1 1 d . . .
C53 C 0.2433(2) 0.04625(19) 0.14055(12) 0.0398(6) Uani 1 1 d . . .
H53 H 0.3092 0.0276 0.1510 0.048 Uiso 1 1 calc R . .
C54 C 0.2516(3) -0.0837(2) 0.08914(18) 0.0649(9) Uani 1 1 d . . .
C55 C -0.0537(2) 0.1261(2) 0.09137(18) 0.0590(8) Uani 1 1 d . . .
C56 C 0.17981(19) 0.09334(18) 0.28281(12) 0.0372(6) Uani 1 1 d . . .
C57 C 0.2115(2) -0.00142(19) 0.31137(13) 0.0445(6) Uani 1 1 d . . .
H57 H 0.2725 -0.0226 0.2909 0.053 Uiso 1 1 calc R . .
C58 C 0.1560(2) -0.0649(2) 0.36876(14) 0.0495(7) Uani 1 1 d . D .
C59 C 0.0656(2) -0.0376(2) 0.39988(14) 0.0513(7) Uani 1 1 d . . .
H59 H 0.0282 -0.0805 0.4388 0.062 Uiso 1 1 calc R . .
C60 C 0.0310(2) 0.0543(2) 0.37267(13) 0.0452(6) Uani 1 1 d . . .
C61 C 0.0873(2) 0.11793(19) 0.31538(12) 0.0395(6) Uani 1 1 d . . .
H61 H 0.0619 0.1801 0.2979 0.047 Uiso 1 1 calc R . .
C62 C 0.1951(3) -0.1647(3) 0.3976(2) 0.0740(10) Uani 1 1 d . . .
C63 C -0.0674(3) 0.0865(3) 0.40354(15) 0.0610(8) Uani 1 1 d . . .
C64 C 0.36853(19) 0.15843(18) 0.20203(12) 0.0358(5) Uani 1 1 d . . .
C65 C 0.4254(2) 0.12321(18) 0.25202(13) 0.0377(6) Uani 1 1 d . . .
H65 H 0.3890 0.1000 0.2949 0.045 Uiso 1 1 calc R . .
C66 C 0.5341(2) 0.12151(18) 0.24027(13) 0.0396(6) Uani 1 1 d . E .
C67 C 0.5910(2) 0.15591(19) 0.17829(14) 0.0424(6) Uani 1 1 d . . .
H67 H 0.6643 0.1536 0.1704 0.051 Uiso 1 1 calc R . .
C68 C 0.5368(2) 0.19404(19) 0.12785(13) 0.0408(6) Uani 1 1 d . F .
C69 C 0.42817(19) 0.19507(19) 0.14007(13) 0.0386(6) Uani 1 1 d . . .
H69 H 0.3934 0.2216 0.1051 0.046 Uiso 1 1 calc R . .
C70 C 0.5892(2) 0.0799(2) 0.29592(15) 0.0537(7) Uani 1 1 d . . .
C71 C 0.5942(2) 0.2339(3) 0.06001(16) 0.0571(8) Uani 1 1 d . . .
F461 F 0.0818(3) 0.4804(3) 0.04939(16) 0.1245(14) Uani 0.936(3) 1 d P A 1
F462 F 0.2435(3) 0.4978(2) 0.01592(11) 0.1029(10) Uani 0.936(3) 1 d P A 1
F463 F 0.1692(4) 0.59902(17) 0.05655(13) 0.1247(14) Uani 0.936(3) 1 d P A 1
F471 F 0.2230(5) 0.5565(2) 0.27092(18) 0.131(2) Uani 0.798(6) 1 d P B 1
F472 F 0.1099(2) 0.4457(5) 0.3292(2) 0.125(2) Uani 0.798(6) 1 d P B 1
F473 F 0.2706(2) 0.4252(3) 0.32707(17) 0.0781(11) Uani 0.798(6) 1 d P B 1
F541 F 0.2343(2) -0.16477(16) 0.13963(14) 0.1163(10) Uani 1 1 d . . .
F542 F 0.2214(2) -0.1029(2) 0.04059(14) 0.1098(9) Uani 1 1 d . . .
F543 F 0.35443(18) -0.07020(18) 0.07308(13) 0.0947(7) Uani 1 1 d . . .
F551 F -0.1301(2) 0.0837(4) 0.1384(2) 0.160(2) Uani 0.871(4) 1 d P C 1
F552 F -0.0683(3) 0.1108(4) 0.0388(2) 0.146(2) Uani 0.871(4) 1 d P C 1
F553 F -0.06874(19) 0.2201(2) 0.07917(18) 0.0899(10) Uani 0.871(4) 1 d P C 1
F621 F 0.1141(3) -0.23118(19) 0.4260(2) 0.1296(15) Uani 0.885(4) 1 d P D 1
F622 F 0.2525(4) -0.1975(2) 0.35793(19) 0.156(2) Uani 0.885(4) 1 d P D 1
F623 F 0.2377(4) -0.1704(3) 0.4471(2) 0.1490(19) Uani 0.885(4) 1 d P D 1
F631 F -0.14355(16) 0.0948(2) 0.36936(12) 0.0959(7) Uani 1 1 d . . .
F632 F -0.10546(18) 0.02705(18) 0.46245(10) 0.1012(8) Uani 1 1 d . . .
F633 F -0.05730(19) 0.17336(18) 0.40949(13) 0.1039(8) Uani 1 1 d . . .
F701 F 0.5778(3) -0.01436(17) 0.32035(14) 0.0978(11) Uani 0.910(3) 1 d P E 1
F702 F 0.6913(2) 0.1016(4) 0.28064(15) 0.1325(16) Uani 0.910(3) 1 d P E 1
F703 F 0.5565(3) 0.1133(2) 0.34425(13) 0.0924(10) Uani 0.910(3) 1 d P E 1
F711 F 0.5709(3) 0.3247(2) 0.03063(15) 0.0970(13) Uani 0.920(6) 1 d P F 1
F712 F 0.69715(19) 0.2313(4) 0.05352(15) 0.0960(13) Uani 0.920(6) 1 d P F 1
F713 F 0.5665(2) 0.1843(3) 0.02281(12) 0.0836(10) Uani 0.920(6) 1 d P F 1
F464 F 0.246(2) 0.551(3) 0.0332(16) 0.0606(17) Uiso 0.064(3) 1 d P A 2
F465 F 0.088(3) 0.553(3) 0.0707(15) 0.0606(17) Uiso 0.064(3) 1 d P A 2
F466 F 0.153(3) 0.465(2) 0.0280(16) 0.0606(17) Uiso 0.064(3) 1 d P A 2
F474 F 0.1357(10) 0.3909(8) 0.3510(6) 0.0606(17) Uiso 0.202(6) 1 d P B 2
F475 F 0.2744(9) 0.4790(10) 0.3028(6) 0.0606(17) Uiso 0.202(6) 1 d P B 2
F476 F 0.1357(9) 0.5360(8) 0.2873(5) 0.0606(17) Uiso 0.202(6) 1 d P B 2
F554 F -0.0552(11) 0.1884(13) 0.0417(8) 0.0606(17) Uiso 0.129(4) 1 d P C 2
F555 F -0.1125(13) 0.1581(14) 0.1316(9) 0.0606(17) Uiso 0.129(4) 1 d P C 2
F556 F -0.1052(13) 0.0526(12) 0.0917(10) 0.0606(17) Uiso 0.129(4) 1 d P C 2
F624 F 0.3054(13) -0.1574(13) 0.3890(9) 0.0606(17) Uiso 0.115(4) 1 d P D 2
F625 F 0.1690(18) -0.2065(14) 0.4517(9) 0.0606(17) Uiso 0.115(4) 1 d P D 2
F626 F 0.1824(16) -0.2256(13) 0.3712(10) 0.0606(17) Uiso 0.115(4) 1 d P D 2
F704 F 0.628(2) 0.1372(16) 0.3151(12) 0.0606(17) Uiso 0.090(3) 1 d P E 2
F705 F 0.5256(16) 0.0209(17) 0.3522(10) 0.0606(17) Uiso 0.090(3) 1 d P E 2
F706 F 0.666(2) 0.0344(18) 0.2837(11) 0.0606(17) Uiso 0.090(3) 1 d P E 2
F714 F 0.678(3) 0.193(2) 0.0555(19) 0.0606(17) Uiso 0.080(6) 1 d P F 2
F715 F 0.547(2) 0.239(2) 0.0181(14) 0.0606(17) Uiso 0.080(6) 1 d P F 2
F716 F 0.626(2) 0.325(2) 0.0523(14) 0.0606(17) Uiso 0.080(6) 1 d P F 2
O2S O 0.6339(3) 0.7974(3) 0.50700(16) 0.1057(10) Uani 1 1 d . . .
C72 C 0.5531(8) 0.8563(8) 0.5012(4) 0.212(5) Uani 1 1 d . . .
H72A H 0.5798 0.9221 0.4737 0.254 Uiso 1 1 calc R . .
H72B H 0.5234 0.8601 0.5440 0.254 Uiso 1 1 calc R . .
C73 C 0.4746(5) 0.8286(10) 0.4763(4) 0.273(7) Uani 1 1 d . . .
H73A H 0.4204 0.8755 0.4734 0.409 Uiso 1 1 calc R . .
H73B H 0.4453 0.7647 0.5041 0.409 Uiso 1 1 calc R . .
H73C H 0.5025 0.8257 0.4335 0.409 Uiso 1 1 calc R . .
C74 C 0.7133(9) 0.8201(10) 0.5314(6) 0.267(7) Uani 1 1 d . . .
H74A H 0.7684 0.8079 0.4990 0.321 Uiso 1 1 calc R . .
H74B H 0.7065 0.8909 0.5147 0.321 Uiso 1 1 calc R . .
C75 C 0.7583(13) 0.8227(8) 0.5599(6) 0.397(14) Uani 1 1 d . . .
H75A H 0.8228 0.8592 0.5354 0.596 Uiso 1 1 calc R . .
H75B H 0.7741 0.7569 0.5839 0.596 Uiso 1 1 calc R . .
H75C H 0.7244 0.8547 0.5898 0.596 Uiso 1 1 calc R . .

loop_
_atom_site_aniso_label
_atom_site_aniso_U_11
_atom_site_aniso_U_22
_atom_site_aniso_U_33
_atom_site_aniso_U_23
_atom_site_aniso_U_13
_atom_site_aniso_U_12
Ru 0.03113(11) 0.03138(11) 0.03623(12) -0.01333(8) -0.00798(8) 0.00244(7)
P1 0.0264(3) 0.0405(4) 0.0427(4) -0.0141(3) -0.0045(3) 0.0031(3)
P2 0.0617(5) 0.0371(4) 0.0384(4) -0.0070(3) -0.0154(3) -0.0070(3)
C1 0.0298(13) 0.0538(16) 0.0539(16) -0.0262(14) -0.0136(12) 0.0056(11)
C2 0.0346(14) 0.0491(16) 0.0562(17) -0.0154(13) -0.0150(12) 0.0100(12)
C3 0.0297(13) 0.0475(16) 0.0590(17) -0.0251(13) -0.0071(12) 0.0068(11)
C4 0.0238(12) 0.0446(15) 0.0475(15) -0.0158(12) -0.0049(10) -0.0011(10)
C5 0.0240(12) 0.0421(14) 0.0632(17) -0.0239(13) -0.0100(11) 0.0020(10)
C6 0.0507(18) 0.099(3) 0.072(2) -0.050(2) -0.0182(16) -0.0021(17)
C7 0.059(2) 0.069(2) 0.085(3) -0.0088(19) -0.0319(19) 0.0202(17)
C8 0.060(2) 0.062(2) 0.087(2) -0.0429(19) -0.0017(18) 0.0151(16)
C9 0.0377(15) 0.073(2) 0.0491(17) -0.0167(15) -0.0018(13) -0.0051(14)
C10 0.0396(16) 0.0444(17) 0.104(3) -0.0305(17) -0.0178(16) -0.0007(13)
C11 0.0309(14) 0.0634(19) 0.0551(17) -0.0140(15) -0.0014(12) -0.0039(13)
C12 0.0396(14) 0.0470(16) 0.0581(17) -0.0248(14) -0.0046(13) 0.0106(12)
C13 0.0509(18) 0.064(2) 0.081(2) -0.0306(18) -0.0082(16) 0.0249(16)
C14 0.069(2) 0.069(2) 0.063(2) -0.0395(17) -0.0134(16) 0.0211(17)
C15 0.0369(14) 0.0475(16) 0.0450(15) -0.0100(12) -0.0099(12) 0.0103(12)
C16 0.0472(17) 0.0529(18) 0.0599(19) -0.0031(15) -0.0079(14) 0.0014(14)
C17 0.0525(18) 0.061(2) 0.062(2) -0.0102(16) -0.0237(15) 0.0024(15)
C18 0.074(2) 0.0549(19) 0.0506(18) -0.0064(15) -0.0169(16) -0.0229(16)
C19 0.082(2) 0.060(2) 0.0373(16) -0.0047(14) -0.0138(15) -0.0177(17)
C20 0.094(3) 0.102(3) 0.0427(18) -0.0207(19) -0.0243(18) -0.006(2)
C21 0.080(3) 0.095(3) 0.0428(18) -0.0157(18) 0.0037(17) -0.006(2)
C22 0.094(3) 0.0351(16) 0.071(2) -0.0128(15) -0.0352(19) 0.0055(16)
C23 0.174(5) 0.044(2) 0.088(3) -0.001(2) -0.052(3) 0.007(2)
C24 0.120(3) 0.0440(18) 0.082(3) -0.0264(18) -0.031(2) 0.0135(19)
C25 0.0395(14) 0.0346(13) 0.0355(13) -0.0102(11) -0.0056(11) 0.0001(11)
C26 0.0470(15) 0.0428(15) 0.0408(15) -0.0129(12) -0.0068(12) -0.0022(12)
C27 0.0604(18) 0.0476(16) 0.0426(15) -0.0219(13) -0.0148(13) 0.0029(13)
O1 0.0849(16) 0.0711(15) 0.0664(14) -0.0388(12) -0.0264(12) 0.0281(13)
C28 0.0616(18) 0.0515(17) 0.0380(15) -0.0215(13) -0.0088(13) 0.0068(14)
C29 0.083(2) 0.065(2) 0.0405(17) -0.0171(15) -0.0038(16) -0.0096(18)
C30 0.119(3) 0.062(2) 0.0455(19) -0.0154(17) 0.006(2) -0.006(2)
C31 0.113(3) 0.076(3) 0.0448(19) -0.0152(18) -0.009(2) 0.030(2)
C32 0.080(3) 0.100(3) 0.052(2) -0.024(2) -0.0192(18) 0.026(2)
C33 0.068(2) 0.073(2) 0.0455(17) -0.0185(16) -0.0159(15) 0.0043(17)
C34 0.078(2) 0.0503(18) 0.0439(16) -0.0157(14) -0.0231(15) -0.0119(16)
C35 0.072(2) 0.065(2) 0.0530(19) -0.0161(16) -0.0166(16) -0.0216(17)
C36 0.082(3) 0.111(4) 0.062(2) -0.020(2) -0.0121(19) -0.044(2)
C37 0.134(4) 0.097(4) 0.069(3) 0.003(2) -0.035(3) -0.073(3)
C38 0.163(5) 0.061(3) 0.080(3) -0.001(2) -0.055(3) -0.046(3)
C39 0.117(3) 0.052(2) 0.064(2) -0.0183(17) -0.043(2) -0.010(2)
B 0.0318(14) 0.0377(15) 0.0355(15) -0.0126(12) -0.0070(11) 0.0038(12)
C40 0.0249(11) 0.0411(14) 0.0379(13) -0.0143(11) -0.0047(10) -0.0003(10)
C41 0.0372(13) 0.0372(14) 0.0387(14) -0.0146(11) -0.0057(11) -0.0008(11)
C42 0.0398(14) 0.0384(14) 0.0476(15) -0.0106(12) -0.0050(12) -0.0020(11)
C43 0.0357(14) 0.0378(14) 0.0625(18) -0.0205(13) -0.0059(13) 0.0002(11)
C44 0.0318(13) 0.0515(16) 0.0545(17) -0.0282(14) -0.0082(12) -0.0006(11)
C45 0.0312(13) 0.0467(15) 0.0397(14) -0.0161(12) -0.0092(11) 0.0028(11)
C46 0.091(3) 0.0415(18) 0.056(2) -0.0022(15) -0.0116(19) 0.0016(17)
C47 0.0425(17) 0.073(2) 0.078(2) -0.0469(19) -0.0156(16) 0.0018(15)
C48 0.0336(13) 0.0324(13) 0.0362(13) -0.0090(10) -0.0057(10) 0.0014(10)
C49 0.0331(13) 0.0350(13) 0.0446(14) -0.0148(11) -0.0067(11) 0.0032(10)
C50 0.0382(14) 0.0409(14) 0.0500(16) -0.0144(12) -0.0137(12) 0.0002(11)
C51 0.0549(17) 0.0427(15) 0.0516(17) -0.0205(13) -0.0201(13) 0.0018(13)
C52 0.0551(17) 0.0399(15) 0.0486(16) -0.0184(13) -0.0147(13) 0.0101(12)
C53 0.0373(13) 0.0407(14) 0.0433(14) -0.0137(12) -0.0126(11) 0.0086(11)
C54 0.076(2) 0.054(2) 0.078(2) -0.0331(18) -0.0260(19) 0.0195(17)
C55 0.0474(18) 0.061(2) 0.077(2) -0.0263(18) -0.0254(17) 0.0051(15)
C56 0.0371(13) 0.0366(13) 0.0388(14) -0.0116(11) -0.0107(11) 0.0019(11)
C57 0.0436(15) 0.0410(15) 0.0492(16) -0.0140(13) -0.0107(12) 0.0054(12)
C58 0.0572(18) 0.0390(15) 0.0488(16) -0.0061(13) -0.0163(14) 0.0050(13)
C59 0.0569(18) 0.0476(17) 0.0398(15) -0.0016(13) -0.0069(13) -0.0036(14)
C60 0.0446(15) 0.0462(16) 0.0389(14) -0.0064(12) -0.0065(12) 0.0014(12)
C61 0.0396(14) 0.0394(14) 0.0361(13) -0.0063(11) -0.0093(11) 0.0042(11)
C62 0.089(3) 0.048(2) 0.073(2) 0.0005(18) -0.020(2) 0.0081(19)
C63 0.0558(19) 0.060(2) 0.0499(18) -0.0021(15) 0.0053(15) 0.0009(15)
C64 0.0348(13) 0.0349(13) 0.0410(14) -0.0153(11) -0.0104(11) 0.0031(10)
C65 0.0408(14) 0.0372(13) 0.0388(14) -0.0157(11) -0.0104(11) 0.0050(11)
C66 0.0406(14) 0.0372(14) 0.0487(15) -0.0197(12) -0.0178(12) 0.0074(11)
C67 0.0313(13) 0.0443(15) 0.0590(17) -0.0253(13) -0.0116(12) 0.0066(11)
C68 0.0343(13) 0.0449(15) 0.0464(15) -0.0190(12) -0.0078(11) 0.0024(11)
C69 0.0338(13) 0.0438(14) 0.0407(14) -0.0146(12) -0.0115(11) 0.0029(11)
C70 0.0533(18) 0.0561(19) 0.0614(19) -0.0244(16) -0.0265(15) 0.0134(14)
C71 0.0428(17) 0.073(2) 0.0538(18) -0.0198(17) -0.0048(14) 0.0045(15)
F461 0.113(3) 0.129(3) 0.103(2) 0.0274(19) -0.070(2) -0.018(2)
F462 0.149(3) 0.092(2) 0.0467(13) -0.0033(13) -0.0003(15) 0.0155(18)
F463 0.239(4) 0.0398(13) 0.0847(18) -0.0012(12) -0.040(2) 0.022(2)
F471 0.227(6) 0.079(2) 0.110(3) -0.063(2) -0.025(3) -0.024(3)
F472 0.0358(16) 0.272(7) 0.124(4) -0.154(5) 0.0082(15) -0.009(2)
F473 0.0679(16) 0.117(3) 0.080(2) -0.063(2) -0.0357(15) 0.0206(18)
F541 0.147(2) 0.0534(13) 0.127(2) -0.0168(14) 0.0050(18) 0.0440(14)
F542 0.129(2) 0.116(2) 0.143(2) -0.1039(19) -0.0619(18) 0.0518(16)
F543 0.0717(14) 0.1040(17) 0.136(2) -0.0801(16) -0.0154(13) 0.0339(12)
F551 0.0339(14) 0.197(4) 0.160(4) 0.065(3) -0.0162(17) -0.0169(19)
F552 0.127(3) 0.230(5) 0.188(4) -0.164(4) -0.128(3) 0.106(3)
F553 0.0640(15) 0.0777(18) 0.150(3) -0.0484(19) -0.0586(17) 0.0323(13)
F621 0.109(2) 0.0453(15) 0.186(4) 0.0173(18) -0.007(3) -0.0014(15)
F622 0.199(5) 0.070(2) 0.130(3) 0.0115(19) 0.063(3) 0.078(3)
F623 0.209(5) 0.097(2) 0.170(4) -0.028(2) -0.141(4) 0.069(3)
F631 0.0551(12) 0.134(2) 0.0989(17) -0.0383(15) -0.0155(12) 0.0309(13)
F632 0.0868(15) 0.1064(18) 0.0647(13) 0.0120(12) 0.0287(11) 0.0206(13)
F633 0.0893(16) 0.0894(17) 0.127(2) -0.0552(15) 0.0342(15) 0.0007(13)
F701 0.166(3) 0.0524(14) 0.0934(19) -0.0185(13) -0.083(2) 0.0315(16)
F702 0.0496(15) 0.225(5) 0.091(2) 0.009(2) -0.0407(15) -0.011(2)
F703 0.127(3) 0.112(2) 0.0737(17) -0.0570(16) -0.0647(18) 0.0615(19)
F711 0.104(3) 0.0816(18) 0.0673(17) 0.0082(13) 0.0217(17) 0.0168(16)
F712 0.0333(13) 0.166(4) 0.0713(15) -0.023(2) 0.0057(11) -0.0071(16)
F713 0.0838(17) 0.119(3) 0.0536(13) -0.0424(16) 0.0005(11) -0.0021(17)
O2S 0.099(2) 0.146(3) 0.096(2) -0.065(2) -0.0346(18) 0.032(2)
C72 0.210(9) 0.320(13) 0.169(8) -0.149(8) -0.071(7) 0.141(9)
C73 0.084(5) 0.58(2) 0.106(5) -0.056(9) -0.005(4) 0.056(8)
C74 0.215(11) 0.387(18) 0.282(14) -0.183(13) -0.116(10) -0.037(11)
C75 0.57(3) 0.242(12) 0.333(16) 0.119(11) -0.344(19) -0.244(15)

loop_
_geom_bond_atom_site_label_1
_geom_bond_atom_site_label_2
_geom_bond_distance
_geom_bond_site_symmetry_2
_geom_bond_publ_flag
Ru C25 2.031(3) . ?
Ru C4 2.238(2) . ?
Ru C3 2.261(3) . ?
Ru C5 2.274(3) . ?
Ru C1 2.284(3) . ?
Ru C2 2.324(3) . ?
Ru P1 2.3589(8) . ?
Ru P2 2.3842(9) . ?
Ru H1RU 1.51(3) . ?
P1 C11 1.822(3) . ?
P1 C12 1.861(3) . ?
P1 C15 1.878(3) . ?
P2 C18 1.826(3) . ?
P2 C22 1.862(3) . ?
P2 C19 1.864(3) . ?
C1 C2 1.413(4) . ?
C1 C5 1.421(4) . ?
C1 C6 1.509(4) . ?
C2 C3 1.425(4) . ?
C2 C7 1.508(4) . ?
C3 C4 1.433(4) . ?
C3 C8 1.500(4) . ?
C4 C5 1.426(4) . ?
C4 C9 1.492(4) . ?
C5 C10 1.493(4) . ?
C6 H6A 0.9556 . ?
C6 H6B 0.9559 . ?
C6 H6C 0.9558 . ?
C7 H7A 0.9557 . ?
C7 H7B 0.9557 . ?
C7 H7C 0.9557 . ?
C8 H8A 0.9556 . ?
C8 H8B 0.9555 . ?
C8 H8C 0.9558 . ?
C9 H9A 0.9556 . ?
C9 H9B 0.9557 . ?
C9 H9C 0.9556 . ?
C10 H10A 0.9556 . ?
C10 H10B 0.9555 . ?
C10 H10C 0.9557 . ?
C11 H11A 0.9700 . ?
C11 H11B 0.9700 . ?
C11 H11C 0.9700 . ?
C12 C14 1.526(4) . ?
C12 C13 1.540(4) . ?
C12 H12 0.9900 . ?
C13 H13A 0.9700 . ?
C13 H13B 0.9700 . ?
C13 H13C 0.9700 . ?
C14 H14A 0.9700 . ?
C14 H14B 0.9700 . ?
C14 H14C 0.9700 . ?
C15 C16 1.527(4) . ?
C15 C17 1.528(4) . ?
C15 H15 0.9900 . ?
C16 H16A 0.9700 . ?
C16 H16B 0.9700 . ?
C16 H16C 0.9700 . ?
C17 H17A 0.9700 . ?
C17 H17B 0.9700 . ?
C17 H17C 0.9700 . ?
C18 H18A 0.9700 . ?
C18 H18B 0.9700 . ?
C18 H18C 0.9700 . ?
C19 C20 1.515(5) . ?
C19 C21 1.521(5) . ?
C19 H19 0.9900 . ?
C20 H20A 0.9700 . ?
C20 H20B 0.9700 . ?
C20 H20C 0.9700 . ?
C21 H21A 0.9700 . ?
C21 H21B 0.9700 . ?
C21 H21C 0.9700 . ?
C22 C24 1.530(5) . ?
C22 C23 1.533(5) . ?
C22 H22 0.9900 . ?
C23 H23A 0.9700 . ?
C23 H23B 0.9700 . ?
C23 H23C 0.9700 . ?
C24 H24A 0.9700 . ?
C24 H24B 0.9700 . ?
C24 H24C 0.9700 . ?
C25 C26 1.203(4) . ?
C26 C27 1.487(4) . ?
C27 O1 1.432(4) . ?
C27 C34 1.536(4) . ?
C27 C28 1.538(4) . ?
O1 H1OH 0.8300 . ?
C28 C33 1.378(4) . ?
C28 C29 1.392(4) . ?
C29 C30 1.393(5) . ?
C29 H29 0.9400 . ?
C30 C31 1.370(6) . ?
C30 H30 0.9400 . ?
C31 C32 1.360(6) . ?
C31 H31 0.9400 . ?
C32 C33 1.390(5) . ?
C32 H32 0.9400 . ?
C33 H33 0.9400 . ?
C34 C39 1.384(5) . ?
C34 C35 1.388(5) . ?
C35 C36 1.389(5) . ?
C35 H35 0.9400 . ?
C36 C37 1.389(7) . ?
C36 H36 0.9400 . ?
C37 C38 1.361(7) . ?
C37 H37 0.9400 . ?
C38 C39 1.384(6) . ?
C38 H38 0.9400 . ?
C39 H39 0.9400 . ?
B C40 1.642(4) . ?
B C56 1.643(4) . ?
B C64 1.647(4) . ?
B C48 1.649(4) . ?
C40 C41 1.396(3) . ?
C40 C45 1.399(3) . ?
C41 C42 1.392(4) . ?
C41 H41 0.9400 . ?
C42 C43 1.378(4) . ?
C42 C46 1.496(4) . ?
C43 C44 1.386(4) . ?
C43 H43 0.9400 . ?
C44 C45 1.385(4) . ?
C44 C47 1.488(4) . ?
C45 H45 0.9400 . ?
C46 F464 1.16(3) . ?
C46 F466 1.17(3) . ?
C46 F465 1.28(3) . ?
C46 F463 1.307(4) . ?
C46 F461 1.326(5) . ?
C46 F462 1.327(5) . ?
C47 F475 1.144(12) . ?
C47 F472 1.246(4) . ?
C47 F476 1.332(10) . ?
C47 F473 1.344(4) . ?
C47 F471 1.353(5) . ?
C47 F474 1.469(12) . ?
C48 C53 1.397(4) . ?
C48 C49 1.404(3) . ?
C49 C50 1.385(4) . ?
C49 H49 0.9400 . ?
C50 C51 1.381(4) . ?
C50 C55 1.494(4) . ?
C51 C52 1.382(4) . ?
C51 H51 0.9400 . ?
C52 C53 1.390(4) . ?
C52 C54 1.493(4) . ?
C53 H53 0.9400 . ?
C54 F542 1.319(4) . ?
C54 F543 1.320(4) . ?
C54 F541 1.326(4) . ?
C55 F554 1.184(15) . ?
C55 F556 1.261(16) . ?
C55 F555 1.272(16) . ?
C55 F551 1.300(5) . ?
C55 F552 1.302(4) . ?
C55 F553 1.320(4) . ?
C56 C61 1.394(4) . ?
C56 C57 1.405(4) . ?
C57 C58 1.390(4) . ?
C57 H57 0.9400 . ?
C58 C59 1.377(4) . ?
C58 C62 1.502(4) . ?
C59 C60 1.379(4) . ?
C59 H59 0.9400 . ?
C60 C61 1.393(4) . ?
C60 C63 1.486(4) . ?
C61 H61 0.9400 . ?
C62 F625 1.150(19) . ?
C62 F626 1.233(18) . ?
C62 F622 1.261(5) . ?
C62 F623 1.297(5) . ?
C62 F621 1.353(5) . ?
C62 F624 1.413(17) . ?
C63 F633 1.317(4) . ?
C63 F632 1.326(4) . ?
C63 F631 1.331(4) . ?
C64 C69 1.394(4) . ?
C64 C65 1.399(3) . ?
C65 C66 1.391(4) . ?
C65 H65 0.9400 . ?
C66 C67 1.379(4) . ?
C66 C70 1.493(4) . ?
C67 C68 1.389(4) . ?
C67 H67 0.9400 . ?
C68 C69 1.390(4) . ?
C68 C71 1.490(4) . ?
C69 H69 0.9400 . ?
C70 F704 1.19(2) . ?
C70 F706 1.23(2) . ?
C70 F701 1.297(4) . ?
C70 F703 1.318(4) . ?
C70 F702 1.324(4) . ?
C70 F705 1.39(2) . ?
C71 F715 1.18(3) . ?
C71 F714 1.24(4) . ?
C71 F712 1.320(4) . ?
C71 F711 1.325(4) . ?
C71 F716 1.33(3) . ?
C71 F713 1.351(4) . ?
O2S C74 1.335(9) . ?
O2S C72 1.343(8) . ?
C72 C73 1.364(11) . ?
C72 H72A 0.9800 . ?
C72 H72B 0.9800 . ?
C73 H73A 0.9700 . ?
C73 H73B 0.9700 . ?
C73 H73C 0.9700 . ?
C74 C75 0.946(10) . ?
C74 H74A 0.9800 . ?
C74 H74B 0.9800 . ?
C75 H75A 0.9700 . ?
C75 H75B 0.9700 . ?
C75 H75C 0.9700 . ?
